data_7119097
loop_
_publ_author_name
'Jordan Holmes'
'Christopher M. Pask'
'Mark A. Fox'
'Charlotte E. Willans'

_publ_section_title
;
 Tethered N-heterocyclic carbene-carboranes: unique ligands that exhibit
 unprecedented and versatile coordination modes at rhodium
;
_journal_name_full Chem.Commun.
_journal_page_first 6443
_journal_volume 52
_journal_year 2016
_chemical_formula_moiety 'C19 H37 B10 N2 Rh'
_chemical_formula_sum 'C19 H37 B10 N2 Rh'
_chemical_formula_weight 504.52
_chemical_name_systematic
;
 ? 
;
_space_group_crystal_system monoclinic
_space_group_IT_number 14
_space_group_name_Hall '-P 2ybc'
_space_group_name_H-M_alt 'P 1 21/c 1'
_symmetry_space_group_name_Hall '-P 2ybc'
_symmetry_space_group_name_H-M 'P 1 21/c 1'
_atom_sites_solution_hydrogens geom
_atom_sites_solution_primary direct
_atom_sites_solution_secondary difmap
_audit_creation_date 2015-09-08
_audit_creation_method
;
Olex2 1.2
(compiled 2015.01.26 svn.r3150 for OlexSys, GUI svn.r4998)
;
_audit_update_record
;
2015-12-23 deposited with the CCDC.
2016-04-12 downloaded from the CCDC.
;
_cell_angle_alpha 90.00
_cell_angle_beta 113.020(3)
_cell_angle_gamma 90.00
_cell_formula_units_Z 4
_cell_length_a 17.2832(5)
_cell_length_b 10.5283(2)
_cell_length_c 14.1775(4)
_cell_measurement_reflns_used 8794
_cell_measurement_temperature 119.99(10)
_cell_measurement_theta_max 30.7310
_cell_measurement_theta_min 3.7320
_cell_volume 2374.34(12)
_computing_cell_refinement
;
CrysAlisPro, Agilent Technologies,
Version 1.171.37.33 (release 27-03-2014 CrysAlis171 .NET)
(compiled Mar 27 2014,17:12:48)
;
_computing_data_collection
;
CrysAlisPro, Agilent Technologies,
Version 1.171.37.33 (release 27-03-2014 CrysAlis171 .NET)
(compiled Mar 27 2014,17:12:48)
;
_computing_data_reduction
;
CrysAlisPro, Agilent Technologies,
Version 1.171.37.33 (release 27-03-2014 CrysAlis171 .NET)
(compiled Mar 27 2014,17:12:48)
;
_computing_molecular_graphics 'Olex2 (Dolomanov et al., 2009)'
_computing_publication_material 'Olex2 (Dolomanov et al., 2009)'
_computing_structure_refinement 'ShelXL (Sheldrick, 2008)'
_computing_structure_solution 'SHELXS-97 (Sheldrick, 1990)'
_diffrn_ambient_environment N~2~
_diffrn_ambient_temperature 119.99(10)
_diffrn_detector 'CCD plate'
_diffrn_detector_area_resol_mean 5.3095
_diffrn_detector_type Atlas
_diffrn_measured_fraction_theta_full 0.998
_diffrn_measured_fraction_theta_max 0.999
_diffrn_measurement_details
;
  1 omega    4.00   58.00   1.0000    2.5000
omega____ theta____ kappa____ phi______ frames
    -       12.9509   57.0000   60.0000 54

  2 omega  -11.00   50.00   1.0000    2.5000
omega____ theta____ kappa____ phi______ frames
    -       12.9509   57.0000    0.0000 61

  3 omega   12.00   80.00   1.0000    2.5000
omega____ theta____ kappa____ phi______ frames
    -       12.9509   37.0000  -90.0000 68

  4 omega   13.00   38.00   1.0000    2.5000
omega____ theta____ kappa____ phi______ frames
    -       12.9509  -57.0000  -60.0000 25

  5 omega  -41.00  -16.00   1.0000    2.5000
omega____ theta____ kappa____ phi______ frames
    -       12.9509  -57.0000  -60.0000 25

  6 omega  -84.00  -39.00   1.0000    2.5000
omega____ theta____ kappa____ phi______ frames
    -      -13.7322  -37.0000   60.0000 45

  7 omega  -57.00  -32.00   1.0000    2.5000
omega____ theta____ kappa____ phi______ frames
    -       12.9509  -37.0000  150.0000 25

  8 omega    8.00   33.00   1.0000    2.5000
omega____ theta____ kappa____ phi______ frames
    -       12.9509  -37.0000  150.0000 25
;
_diffrn_measurement_device 'four-circle diffractometer'
_diffrn_measurement_device_type 'SuperNova, Dual, Cu at zero, Atlas'
_diffrn_measurement_method '\w scans'
_diffrn_orient_matrix_UB_11 -0.0185580000
_diffrn_orient_matrix_UB_12 -0.0504983000
_diffrn_orient_matrix_UB_13 -0.0345939000
_diffrn_orient_matrix_UB_21 -0.0249001000
_diffrn_orient_matrix_UB_22 0.0442929000
_diffrn_orient_matrix_UB_23 -0.0371889000
_diffrn_orient_matrix_UB_31 0.0319898000
_diffrn_orient_matrix_UB_32 0.0051704000
_diffrn_orient_matrix_UB_33 -0.0193891000
_diffrn_radiation_monochromator mirror
_diffrn_radiation_probe x-ray
_diffrn_radiation_type MoK\a
_diffrn_radiation_wavelength 0.71073
_diffrn_reflns_av_R_equivalents 0.0891
_diffrn_reflns_av_unetI/netI 0.0773
_diffrn_reflns_limit_h_max 22
_diffrn_reflns_limit_h_min -23
_diffrn_reflns_limit_k_max 14
_diffrn_reflns_limit_k_min -13
_diffrn_reflns_limit_l_max 18
_diffrn_reflns_limit_l_min -17
_diffrn_reflns_number 20821
_diffrn_reflns_theta_full 26.00
_diffrn_reflns_theta_max 28.28
_diffrn_reflns_theta_min 3.06
_diffrn_source 'SuperNova (Mo) X-ray Source'
_exptl_absorpt_coefficient_mu 0.731
_exptl_absorpt_correction_T_max 0.927
_exptl_absorpt_correction_T_min 0.754
_exptl_absorpt_correction_type analytical
_exptl_absorpt_process_details
'CrysAlisPro, Agilent Technologies, Version 1.171.37.33 (release 27-03-2014 CrysAlis171 .NET) (compiled Mar 27 2014,17:12:48) Analytical numeric absorption correction using a multifaceted crystal model based on expressions derived by R.C. Clark & J.S. Reid. (Clark, R. C. & Reid, J. S. (1995). Acta Cryst. A51, 887-897) Empirical absorption correction using spherical harmonics, implemented in SCALE3 ABSPACK scaling algorithm.'
_exptl_crystal_colour yellow
_exptl_crystal_colour_primary yellow
_exptl_crystal_density_diffrn 1.411
_exptl_crystal_density_method 'not measured'
_exptl_crystal_description block
_exptl_crystal_F_000 1040
_exptl_crystal_size_max 0.65
_exptl_crystal_size_mid 0.24
_exptl_crystal_size_min 0.11
_refine_diff_density_max 1.295
_refine_diff_density_min -0.525
_refine_diff_density_rms 0.136
_refine_ls_extinction_method none
_refine_ls_goodness_of_fit_ref 1.097
_refine_ls_hydrogen_treatment constr
_refine_ls_matrix_type full
_refine_ls_number_parameters 292
_refine_ls_number_reflns 5881
_refine_ls_number_restraints 0
_refine_ls_restrained_S_all 1.097
_refine_ls_R_factor_all 0.0565
_refine_ls_R_factor_gt 0.0443
_refine_ls_shift/su_max 0.001
_refine_ls_shift/su_mean 0.000
_refine_ls_structure_factor_coef Fsqd
_refine_ls_weighting_details 'calc w=1/[\s^2^(Fo^2^)+(0.0393P)^2^+0.9499P] where P=(Fo^2^+2Fc^2^)/3'
_refine_ls_weighting_scheme calc
_refine_ls_wR_factor_gt 0.1013
_refine_ls_wR_factor_ref 0.1155
_reflns_number_gt 4816
_reflns_number_total 5881
_reflns_threshold_expression >2sigma(I)
_cod_data_source_file c6cc01650b2.cif
_cod_data_source_block Complex-6
_cod_original_cell_volume 2374.33(10)
_cod_database_code 7119097
_chemical_oxdiff_formula 'C76 H148 B40 N8 Rh4 O1 '
_reflns_odcompleteness_completeness 99.81
_reflns_odcompleteness_iscentric 1
_reflns_odcompleteness_theta 28.22
_olex2_refinement_description
;
1. Fixed Uiso
 At 1.2 times of:
  All B(H) groups, All C(H) groups, All C(H,H) groups
 At 1.5 times of:
  All C(H,H,H) groups
2.a Ternary CH refined with riding coordinates:
 C12(H12), C15(H15), C16(H16), C19(H19)
2.b Secondary CH2 refined with riding coordinates:
 C3(H3A,H3B), C4(H4A,H4B), C13(H13A,H13B), C14(H14A,H14B), C17(H17A,H17B),
 C18(H18A,H18B)
2.c Aromatic/amide H refined with riding coordinates:
 C5(H5), C6(H6)
2.d Idealised Me refined as rotating group:
 C9(H9A,H9B,H9C), C10(H10A,H10B,H10C), C11(H11A,H11B,H11C)
2.e Boron cage BH refined with riding coordinates:
 B3(H3), B4(H4), B5(H5A), B6(H6A), B7(H7), B8(H8), B9(H9), B10(H10), B11(H11),
 B12(H12A)
;
_olex2_submission_special_instructions 'No special instructions were received'

loop_
_space_group_symop_id
_space_group_symop_operation_xyz
1 'x, y, z'
2 '-x, y+1/2, -z+1/2'
3 '-x, -y, -z'
4 'x, -y-1/2, z-1/2'

loop_
_atom_site_label
_atom_site_type_symbol
_atom_site_fract_x
_atom_site_fract_y
_atom_site_fract_z
_atom_site_U_iso_or_equiv
_atom_site_adp_type
_atom_site_occupancy
_atom_site_calc_flag
_atom_site_disorder_assembly
_atom_site_disorder_group
_atom_site_refinement_flags_posn
Rh1 Rh 0.181565(13) 0.29594(2) 0.486649(15) 0.01165(9) Uani 1 d . . .
N1 N 0.36457(15) 0.2178(2) 0.64079(18) 0.0148(5) Uani 1 d . . .
C1 C 0.22665(17) 0.4658(3) 0.4398(2) 0.0149(6) Uani 1 d . . .
N2 N 0.30608(14) 0.3719(2) 0.68752(17) 0.0151(5) Uani 1 d . . .
C2 C 0.27163(18) 0.5912(3) 0.5230(2) 0.0149(6) Uani 1 d . . .
C3 C 0.2784(2) 0.5956(3) 0.6344(2) 0.0184(6) Uani 1 d . . .
H3A H 0.3366 0.6122 0.6780 0.022 Uiso 1 calc . . R
H3B H 0.2459 0.6678 0.6406 0.022 Uiso 1 calc . . R
B3 B 0.1744(2) 0.6092(3) 0.4295(2) 0.0170(7) Uani 1 d . . .
H3 H 0.1169 0.6157 0.4448 0.020 Uiso 1 calc . . R
C4 C 0.25048(19) 0.4810(3) 0.6771(2) 0.0169(6) Uani 1 d . . .
H4A H 0.2504 0.5019 0.7437 0.020 Uiso 1 calc . . R
H4B H 0.1935 0.4585 0.6321 0.020 Uiso 1 calc . . R
B4 B 0.1773(2) 0.5324(3) 0.3200(2) 0.0152(6) Uani 1 d . . .
H4 H 0.1205 0.4906 0.2614 0.018 Uiso 1 calc . . R
C5 C 0.38459(19) 0.3570(3) 0.7638(2) 0.0209(6) Uani 1 d . . .
H5 H 0.4078 0.4048 0.8235 0.025 Uiso 1 calc . . R
B5 B 0.2765(2) 0.4602(3) 0.3558(2) 0.0144(6) Uani 1 d . . .
H5A H 0.2852 0.3705 0.3213 0.017 Uiso 1 calc . . R
C6 C 0.42128(19) 0.2603(3) 0.7357(2) 0.0204(6) Uani 1 d . . .
H6 H 0.4746 0.2277 0.7727 0.024 Uiso 1 calc . . R
B6 B 0.3350(2) 0.4955(3) 0.4867(2) 0.0139(6) Uani 1 d . . .
H6A H 0.3810 0.4290 0.5389 0.017 Uiso 1 calc . . R
C7 C 0.29240(18) 0.2876(3) 0.6101(2) 0.0134(6) Uani 1 d . . .
B7 B 0.2499(2) 0.7347(4) 0.4616(3) 0.0180(7) Uani 1 d . . .
H7 H 0.2408 0.8236 0.4966 0.022 Uiso 1 calc . . R
C8 C 0.38967(18) 0.1182(3) 0.5832(2) 0.0179(6) Uani 1 d . . .
B8 B 0.1906(2) 0.7001(3) 0.3314(3) 0.0174(7) Uani 1 d . . .
H8 H 0.1430 0.7662 0.2812 0.021 Uiso 1 calc . . R
C9 C 0.4035(2) -0.0056(3) 0.6435(2) 0.0247(7) Uani 1 d . . .
H9A H 0.4457 0.0069 0.7111 0.037 Uiso 1 calc . . GR
H9B H 0.4215 -0.0704 0.6091 0.037 Uiso 1 calc . . GR
H9C H 0.3518 -0.0312 0.6483 0.037 Uiso 1 calc . . GR
B9 B 0.2555(2) 0.6059(3) 0.2861(3) 0.0181(7) Uani 1 d . . .
H9 H 0.2503 0.6110 0.2064 0.022 Uiso 1 calc . . R
C10 C 0.4715(2) 0.1624(4) 0.5747(3) 0.0279(7) Uani 1 d . . .
H10A H 0.4628 0.2441 0.5421 0.042 Uiso 1 calc . . GR
H10B H 0.4876 0.1023 0.5348 0.042 Uiso 1 calc . . GR
H10C H 0.5153 0.1686 0.6420 0.042 Uiso 1 calc . . GR
B10 B 0.3544(2) 0.5830(3) 0.3904(2) 0.0173(7) Uani 1 d . . .
H10 H 0.4134 0.5730 0.3786 0.021 Uiso 1 calc . . R
C11 C 0.32261(19) 0.0997(3) 0.4762(2) 0.0192(6) Uani 1 d . . .
H11A H 0.2715 0.0711 0.4810 0.029 Uiso 1 calc . . GR
H11B H 0.3413 0.0375 0.4403 0.029 Uiso 1 calc . . GR
H11C H 0.3126 0.1788 0.4397 0.029 Uiso 1 calc . . GR
B11 B 0.3508(2) 0.6630(4) 0.4976(3) 0.0186(7) Uani 1 d . . .
H11 H 0.4076 0.7048 0.5562 0.022 Uiso 1 calc . . R
C12 C 0.13924(18) 0.1125(3) 0.5231(2) 0.0186(6) Uani 1 d . . .
H12 H 0.1852 0.0583 0.5673 0.022 Uiso 1 calc . . R
B12 B 0.3007(2) 0.7330(3) 0.3746(3) 0.0188(7) Uani 1 d . . .
H12A H 0.3245 0.8202 0.3525 0.023 Uiso 1 calc . . R
C13 C 0.07844(19) 0.0452(3) 0.4287(2) 0.0220(7) Uani 1 d . . .
H13A H 0.0230 0.0446 0.4309 0.026 Uiso 1 calc . . R
H13B H 0.0962 -0.0423 0.4295 0.026 Uiso 1 calc . . R
C14 C 0.0730(2) 0.1089(3) 0.3281(2) 0.0227(7) Uani 1 d . . .
H14A H 0.1154 0.0720 0.3076 0.027 Uiso 1 calc . . R
H14B H 0.0184 0.0903 0.2748 0.027 Uiso 1 calc . . R
C15 C 0.08491(18) 0.2507(3) 0.3359(2) 0.0182(6) Uani 1 d . . .
H15 H 0.0954 0.2881 0.2787 0.022 Uiso 1 calc . . R
C16 C 0.04855(18) 0.3340(3) 0.3822(2) 0.0184(6) Uani 1 d . . .
H16 H 0.0387 0.4194 0.3524 0.022 Uiso 1 calc . . R
C17 C -0.01175(19) 0.2953(3) 0.4317(2) 0.0204(7) Uani 1 d . . .
H17A H -0.0406 0.2178 0.3998 0.024 Uiso 1 calc . . R
H17B H -0.0537 0.3612 0.4200 0.024 Uiso 1 calc . . R
C18 C 0.03440(19) 0.2737(3) 0.5471(2) 0.0197(7) Uani 1 d . . .
H18A H 0.0416 0.3548 0.5820 0.024 Uiso 1 calc . . R
H18B H -0.0001 0.2206 0.5710 0.024 Uiso 1 calc . . R
C19 C 0.11939(19) 0.2120(3) 0.5758(2) 0.0174(6) Uani 1 d . . .
H19 H 0.1534 0.2122 0.6497 0.021 Uiso 1 calc . . R

loop_
_atom_site_aniso_label
_atom_site_aniso_U_11
_atom_site_aniso_U_22
_atom_site_aniso_U_33
_atom_site_aniso_U_23
_atom_site_aniso_U_13
_atom_site_aniso_U_12
Rh1 0.01029(14) 0.01372(15) 0.01018(14) 0.00021(8) 0.00319(10) -0.00111(8)
N1 0.0120(12) 0.0177(13) 0.0136(12) 0.0001(10) 0.0039(10) -0.0010(10)
C1 0.0153(14) 0.0167(15) 0.0131(13) -0.0025(11) 0.0060(11) -0.0013(12)
N2 0.0114(11) 0.0214(13) 0.0118(11) -0.0003(10) 0.0039(9) -0.0006(10)
C2 0.0186(14) 0.0100(14) 0.0145(13) -0.0006(11) 0.0047(11) 0.0006(11)
C3 0.0247(16) 0.0162(15) 0.0135(13) -0.0049(12) 0.0065(12) -0.0008(13)
B3 0.0169(16) 0.0197(18) 0.0110(14) 0.0008(13) 0.0016(13) 0.0052(14)
C4 0.0213(15) 0.0181(15) 0.0123(13) -0.0028(11) 0.0077(12) 0.0002(12)
B4 0.0146(15) 0.0182(17) 0.0118(14) -0.0002(13) 0.0042(12) -0.0002(13)
C5 0.0203(15) 0.0235(17) 0.0138(14) -0.0028(12) 0.0011(12) -0.0011(13)
B5 0.0165(16) 0.0164(17) 0.0122(14) -0.0015(12) 0.0076(13) -0.0014(13)
C6 0.0134(14) 0.0257(17) 0.0176(15) -0.0002(13) 0.0012(12) 0.0015(13)
B6 0.0125(15) 0.0112(16) 0.0177(15) 0.0002(12) 0.0056(13) -0.0007(13)
C7 0.0119(14) 0.0155(15) 0.0134(14) 0.0004(11) 0.0057(11) -0.0010(11)
B7 0.0175(17) 0.0159(17) 0.0178(16) -0.0026(14) 0.0037(14) 0.0003(14)
C8 0.0140(14) 0.0179(16) 0.0224(15) 0.0013(12) 0.0076(12) 0.0034(12)
B8 0.0190(17) 0.0156(18) 0.0145(16) 0.0008(12) 0.0032(14) 0.0004(13)
C9 0.0278(17) 0.0188(16) 0.0269(16) 0.0021(13) 0.0101(14) 0.0019(14)
B9 0.0215(17) 0.0171(18) 0.0175(16) 0.0036(13) 0.0096(14) 0.0002(14)
C10 0.0203(16) 0.0285(19) 0.0386(19) -0.0076(16) 0.0153(15) -0.0047(15)
B10 0.0182(16) 0.0179(17) 0.0176(16) 0.0001(13) 0.0088(13) -0.0031(14)
C11 0.0217(15) 0.0172(16) 0.0189(14) -0.0014(12) 0.0083(13) 0.0056(13)
B11 0.0177(17) 0.0167(17) 0.0193(16) 0.0007(14) 0.0050(14) -0.0029(14)
C12 0.0165(14) 0.0197(16) 0.0229(15) 0.0048(13) 0.0112(12) -0.0020(12)
B12 0.0205(18) 0.0155(17) 0.0183(17) 0.0019(14) 0.0052(14) -0.0012(14)
C13 0.0216(15) 0.0190(17) 0.0277(16) 0.0000(13) 0.0123(13) -0.0080(13)
C14 0.0217(15) 0.0265(18) 0.0202(15) -0.0053(13) 0.0086(13) -0.0091(14)
C15 0.0140(14) 0.0282(17) 0.0102(13) -0.0019(13) 0.0022(12) -0.0062(13)
C16 0.0125(14) 0.0255(16) 0.0136(14) 0.0020(13) 0.0012(11) -0.0033(13)
C17 0.0110(14) 0.0281(19) 0.0210(16) 0.0013(13) 0.0051(13) 0.0000(12)
C18 0.0158(15) 0.0274(17) 0.0189(15) 0.0005(13) 0.0100(13) -0.0032(13)
C19 0.0173(15) 0.0221(17) 0.0148(14) 0.0040(11) 0.0083(12) -0.0020(12)

loop_
_atom_type_symbol
_atom_type_description
_atom_type_scat_dispersion_real
_atom_type_scat_dispersion_imag
_atom_type_scat_source
C C 0.0033 0.0016 'International Tables Vol C Tables 4.2.6.8 and 6.1.1.4'
H H 0.0000 0.0000 'International Tables Vol C Tables 4.2.6.8 and 6.1.1.4'
B B 0.0013 0.0007 'International Tables Vol C Tables 4.2.6.8 and 6.1.1.4'
N N 0.0061 0.0033 'International Tables Vol C Tables 4.2.6.8 and 6.1.1.4'
Rh Rh -1.1178 0.9187 'International Tables Vol C Tables 4.2.6.8 and 6.1.1.4'

loop_
_exptl_crystal_face_index_h
_exptl_crystal_face_index_k
_exptl_crystal_face_index_l
_exptl_crystal_face_perp_dist
_exptl_oxdiff_crystal_face_indexfrac_h
_exptl_oxdiff_crystal_face_indexfrac_k
_exptl_oxdiff_crystal_face_indexfrac_l
_exptl_oxdiff_crystal_face_x
_exptl_oxdiff_crystal_face_y
_exptl_oxdiff_crystal_face_z
4 10 -14 0.0573 4.0008 9.9983 -13.9995 -0.0948 0.8639 0.4511
-4 -10 14 0.0573 -4.0008 -9.9983 13.9995 0.0948 -0.8639 -0.4511
18 -7 -14 0.2679 18.0040 -7.0148 -13.9922 0.5042 -0.2387 0.8110
-18 2 18 0.2016 -18.0037 2.0142 17.9929 -0.3900 -0.1316 -0.9144
22 1 1 0.1149 21.9965 0.9817 1.0047 -0.4925 -0.5416 0.6893
-22 -1 -1 0.1149 -21.9965 -0.9817 -1.0047 0.4925 0.5416 -0.6893
22 -5 -11 0.2235 22.0020 -5.0181 -10.9922 0.2254 -0.3613 0.8910
0 8 16 0.2545 -0.0073 7.9998 15.9959 -0.9572 -0.2404 -0.2690
12 6 11 0.2012 11.9933 5.9899 10.9998 -0.9056 -0.4424 0.2014
-21 -7 8 0.1209 -20.9976 -6.9836 7.9957 0.4657 -0.0838 -0.8628
16 -10 2 0.1702 16.0002 -10.0143 2.0058 0.1394 -0.9166 0.4212
22 7 -8 0.1061 21.9975 6.9828 -7.9954 -0.4843 0.0589 0.8948
3 14 -8 0.1032 2.9979 13.9992 -8.0015 -0.4858 0.8430 0.3234
15 4 -19 0.1349 15.0027 3.9889 -18.9948 0.1773 0.5095 0.8688
16 -4 8 0.1038 15.9966 -4.0141 8.0035 -0.3710 -0.8738 0.3358
-18 5 -5 0.1088 -17.9976 5.0157 -5.0046 0.2538 0.8564 -0.4528

loop_
_geom_angle_atom_site_label_1
_geom_angle_atom_site_label_2
_geom_angle_atom_site_label_3
_geom_angle
_geom_angle_site_symmetry_1
_geom_angle_site_symmetry_3
C1 Rh1 C12 174.22(10) . .
C1 Rh1 C15 96.28(11) . .
C1 Rh1 C16 92.83(11) . .
C7 Rh1 C1 88.19(11) . .
C7 Rh1 C12 92.75(11) . .
C7 Rh1 C15 159.24(12) . .
C7 Rh1 C16 163.84(11) . .
C7 Rh1 C19 89.74(11) . .
C12 Rh1 C16 87.86(12) . .
C15 Rh1 C12 80.87(12) . .
C15 Rh1 C16 36.50(12) . .
C19 Rh1 C1 148.01(11) . .
C19 Rh1 C12 37.74(11) . .
C19 Rh1 C15 96.83(12) . .
C19 Rh1 C16 80.87(11) . .
C6 N1 C8 120.6(2) . .
C7 N1 C6 110.2(2) . .
C7 N1 C8 128.9(2) . .
C2 C1 Rh1 122.74(16) . .
C2 C1 B6 58.60(17) . .
B3 C1 Rh1 120.58(18) . .
B3 C1 C2 58.40(17) . .
B3 C1 B6 108.6(2) . .
B4 C1 Rh1 122.81(19) . .
B4 C1 C2 106.1(2) . .
B4 C1 B3 61.47(18) . .
B4 C1 B6 110.1(2) . .
B5 C1 Rh1 121.57(19) . .
B5 C1 C2 106.4(2) . .
B5 C1 B3 110.8(2) . .
B5 C1 B4 61.39(17) . .
B5 C1 B6 61.24(17) . .
B6 C1 Rh1 119.51(18) . .
C5 N2 C4 125.1(2) . .
C7 N2 C4 122.0(2) . .
C7 N2 C5 111.6(2) . .
C3 C2 C1 123.6(2) . .
C3 C2 B3 116.9(2) . .
C3 C2 B6 121.8(2) . .
C3 C2 B7 114.2(2) . .
C3 C2 B11 117.0(2) . .
B3 C2 C1 60.72(18) . .
B3 C2 B6 112.7(2) . .
B3 C2 B7 63.3(2) . .
B3 C2 B11 114.5(2) . .
B6 C2 C1 61.12(17) . .
B6 C2 B7 114.0(2) . .
B6 C2 B11 62.62(19) . .
B7 C2 C1 112.0(2) . .
B7 C2 B11 62.6(2) . .
B11 C2 C1 111.9(2) . .
C2 C3 H3A 107.6 . .
C2 C3 H3B 107.6 . .
H3A C3 H3B 107.1 . .
C4 C3 C2 118.7(2) . .
C4 C3 H3A 107.6 . .
C4 C3 H3B 107.6 . .
C1 B3 H3 121.2 . .
C1 B3 B4 58.93(18) . .
C1 B3 B7 108.5(2) . .
C1 B3 B8 107.1(2) . .
C2 B3 C1 60.87(18) . .
C2 B3 H3 123.3 . .
C2 B3 B4 106.0(2) . .
C2 B3 B7 58.77(19) . .
C2 B3 B8 104.9(2) . .
B4 B3 H3 122.7 . .
B4 B3 B7 107.0(2) . .
B4 B3 B8 59.84(18) . .
B7 B3 H3 122.0 . .
B7 B3 B8 58.95(19) . .
B8 B3 H3 123.1 . .
N2 C4 C3 111.5(2) . .
N2 C4 H4A 109.3 . .
N2 C4 H4B 109.3 . .
C3 C4 H4A 109.3 . .
C3 C4 H4B 109.3 . .
H4A C4 H4B 108.0 . .
C1 B4 B3 59.60(17) . .
C1 B4 H4 122.2 . .
C1 B4 B5 59.27(17) . .
C1 B4 B8 108.5(2) . .
C1 B4 B9 107.9(2) . .
B3 B4 H4 121.5 . .
B3 B4 B8 60.92(19) . .
B3 B4 B9 108.9(2) . .
B5 B4 B3 107.6(2) . .
B5 B4 H4 121.7 . .
B5 B4 B8 109.0(2) . .
B5 B4 B9 60.55(19) . .
B8 B4 H4 120.7 . .
B9 B4 H4 121.2 . .
B9 B4 B8 60.53(19) . .
N2 C5 H5 126.6 . .
C6 C5 N2 106.9(3) . .
C6 C5 H5 126.6 . .
C1 B5 B4 59.34(17) . .
C1 B5 H5A 121.9 . .
C1 B5 B6 60.21(17) . .
C1 B5 B9 107.8(2) . .
C1 B5 B10 108.2(2) . .
B4 B5 H5A 121.9 . .
B4 B5 B6 107.7(2) . .
B4 B5 B9 60.25(19) . .
B4 B5 B10 108.1(2) . .
B6 B5 H5A 121.7 . .
B6 B5 B9 108.0(2) . .
B6 B5 B10 60.10(18) . .
B9 B5 H5A 121.7 . .
B9 B5 B10 59.99(19) . .
B10 B5 H5A 121.5 . .
N1 C6 H6 126.4 . .
C5 C6 N1 107.2(3) . .
C5 C6 H6 126.4 . .
C1 B6 B5 58.55(17) . .
C1 B6 H6A 121.7 . .
C1 B6 B10 107.2(2) . .
C1 B6 B11 108.4(2) . .
C2 B6 C1 60.28(17) . .
C2 B6 B5 105.6(2) . .
C2 B6 H6A 123.5 . .
C2 B6 B10 105.1(2) . .
C2 B6 B11 58.99(18) . .
B5 B6 H6A 122.5 . .
B5 B6 B10 60.51(18) . .
B5 B6 B11 107.7(2) . .
B10 B6 H6A 122.7 . .
B11 B6 H6A 121.7 . .
B11 B6 B10 59.17(19) . .
N1 C7 Rh1 137.4(2) . .
N2 C7 Rh1 118.4(2) . .
N2 C7 N1 104.2(2) . .
C2 B7 B3 57.95(18) . .
C2 B7 H7 124.3 . .
C2 B7 B8 105.8(2) . .
C2 B7 B11 58.95(19) . .
C2 B7 B12 106.0(2) . .
B3 B7 H7 121.7 . .
B8 B7 B3 60.87(19) . .
B8 B7 H7 121.4 . .
B8 B7 B11 108.4(2) . .
B8 B7 B12 60.9(2) . .
B11 B7 B3 107.2(3) . .
B11 B7 H7 121.9 . .
B12 B7 B3 109.1(2) . .
B12 B7 H7 121.4 . .
B12 B7 B11 59.98(19) . .
N1 C8 C9 108.0(2) . .
N1 C8 C10 107.6(3) . .
N1 C8 C11 111.4(2) . .
C9 C8 C10 110.8(3) . .
C11 C8 C9 109.9(3) . .
C11 C8 C10 109.1(2) . .
B3 B8 H8 122.2 . .
B4 B8 B3 59.24(18) . .
B4 B8 H8 122.1 . .
B4 B8 B9 59.70(18) . .
B4 B8 B12 107.8(2) . .
B7 B8 B3 60.18(19) . .
B7 B8 B4 107.5(2) . .
B7 B8 H8 121.9 . .
B7 B8 B9 107.5(2) . .
B7 B8 B12 59.8(2) . .
B9 B8 B3 106.9(2) . .
B9 B8 H8 122.2 . .
B12 B8 B3 107.7(2) . .
B12 B8 H8 121.7 . .
B12 B8 B9 60.0(2) . .
C8 C9 H9A 109.5 . .
C8 C9 H9B 109.5 . .
C8 C9 H9C 109.5 . .
H9A C9 H9B 109.5 . .
H9A C9 H9C 109.5 . .
H9B C9 H9C 109.5 . .
B4 B9 B5 59.21(18) . .
B4 B9 B8 59.77(18) . .
B4 B9 H9 122.3 . .
B4 B9 B10 107.4(2) . .
B4 B9 B12 107.8(2) . .
B5 B9 B8 107.3(2) . .
B5 B9 H9 121.9 . .
B5 B9 B10 60.20(19) . .
B5 B9 B12 108.4(2) . .
B8 B9 H9 122.0 . .
B10 B9 B8 108.0(2) . .
B10 B9 H9 121.6 . .
B10 B9 B12 60.4(2) . .
B12 B9 B8 59.9(2) . .
B12 B9 H9 121.4 . .
C8 C10 H10A 109.5 . .
C8 C10 H10B 109.5 . .
C8 C10 H10C 109.5 . .
H10A C10 H10B 109.5 . .
H10A C10 H10C 109.5 . .
H10B C10 H10C 109.5 . .
B5 B10 H10 122.1 . .
B5 B10 B12 107.7(2) . .
B6 B10 B5 59.39(18) . .
B6 B10 B9 107.3(2) . .
B6 B10 H10 122.0 . .
B6 B10 B12 107.8(2) . .
B9 B10 B5 59.80(19) . .
B9 B10 H10 122.0 . .
B9 B10 B12 59.9(2) . .
B11 B10 B5 107.8(2) . .
B11 B10 B6 60.36(19) . .
B11 B10 B9 107.7(2) . .
B11 B10 H10 121.7 . .
B11 B10 B12 59.8(2) . .
B12 B10 H10 121.8 . .
C8 C11 H11A 109.5 . .
C8 C11 H11B 109.5 . .
C8 C11 H11C 109.5 . .
H11A C11 H11B 109.5 . .
H11A C11 H11C 109.5 . .
H11B C11 H11C 109.5 . .
C2 B11 B6 58.39(18) . .
C2 B11 B7 58.44(19) . .
C2 B11 B10 105.7(2) . .
C2 B11 H11 124.6 . .
C2 B11 B12 105.4(2) . .
B6 B11 B7 107.1(2) . .
B6 B11 H11 121.6 . .
B7 B11 H11 122.1 . .
B10 B11 B6 60.47(19) . .
B10 B11 B7 108.4(2) . .
B10 B11 H11 121.4 . .
B10 B11 B12 61.2(2) . .
B12 B11 B6 109.0(2) . .
B12 B11 B7 59.72(19) . .
B12 B11 H11 121.5 . .
Rh1 C12 H12 113.6 . .
C13 C12 Rh1 112.52(19) . .
C13 C12 H12 113.6 . .
C19 C12 Rh1 69.06(17) . .
C19 C12 H12 113.6 . .
C19 C12 C13 126.1(3) . .
B7 B12 B8 59.36(19) . .
B7 B12 B9 107.2(2) . .
B7 B12 B10 107.1(2) . .
B7 B12 B11 60.30(19) . .
B7 B12 H12A 122.1 . .
B8 B12 B9 60.05(19) . .
B8 B12 B10 107.4(2) . .
B8 B12 H12A 121.9 . .
B9 B12 B10 59.63(19) . .
B9 B12 H12A 122.2 . .
B10 B12 H12A 122.4 . .
B11 B12 B8 107.5(2) . .
B11 B12 B9 106.8(2) . .
B11 B12 B10 58.93(19) . .
B11 B12 H12A 122.3 . .
C12 C13 H13A 109.1 . .
C12 C13 H13B 109.1 . .
C12 C13 C14 112.5(2) . .
H13A C13 H13B 107.8 . .
C14 C13 H13A 109.1 . .
C14 C13 H13B 109.1 . .
C13 C14 H14A 108.8 . .
C13 C14 H14B 108.8 . .
H14A C14 H14B 107.7 . .
C15 C14 C13 113.9(2) . .
C15 C14 H14A 108.8 . .
C15 C14 H14B 108.8 . .
Rh1 C15 H15 113.7 . .
C14 C15 Rh1 108.5(2) . .
C14 C15 H15 113.7 . .
C16 C15 Rh1 73.38(17) . .
C16 C15 C14 126.0(3) . .
C16 C15 H15 113.7 . .
Rh1 C16 H16 114.2 . .
C15 C16 Rh1 70.12(17) . .
C15 C16 H16 114.2 . .
C15 C16 C17 124.6(3) . .
C17 C16 Rh1 111.09(19) . .
C17 C16 H16 114.2 . .
C16 C17 H17A 109.3 . .
C16 C17 H17B 109.3 . .
C16 C17 C18 111.6(2) . .
H17A C17 H17B 108.0 . .
C18 C17 H17A 109.3 . .
C18 C17 H17B 109.3 . .
C17 C18 H18A 108.9 . .
C17 C18 H18B 108.9 . .
H18A C18 H18B 107.7 . .
C19 C18 C17 113.4(2) . .
C19 C18 H18A 108.9 . .
C19 C18 H18B 108.9 . .
Rh1 C19 H19 113.6 . .
C12 C19 Rh1 73.19(16) . .
C12 C19 C18 126.3(3) . .
C12 C19 H19 113.6 . .
C18 C19 Rh1 108.8(2) . .
C18 C19 H19 113.6 . .

loop_
_geom_bond_atom_site_label_1
_geom_bond_atom_site_label_2
_geom_bond_distance
_geom_bond_site_symmetry_2
Rh1 C1 2.156(3) .
Rh1 C7 2.029(3) .
Rh1 C12 2.197(3) .
Rh1 C15 2.189(3) .
Rh1 C16 2.231(3) .
Rh1 C19 2.144(3) .
N1 C6 1.393(4) .
N1 C7 1.364(4) .
N1 C8 1.494(4) .
C1 C2 1.738(4) .
C1 B3 1.736(5) .
C1 B4 1.724(4) .
C1 B5 1.723(4) .
C1 B6 1.753(4) .
N2 C4 1.467(4) .
N2 C5 1.374(4) .
N2 C7 1.359(4) .
C2 C3 1.539(4) .
C2 B3 1.695(4) .
C2 B6 1.708(4) .
C2 B7 1.710(5) .
C2 B11 1.719(4) .
C3 H3A 0.9700 .
C3 H3B 0.9700 .
C3 C4 1.511(4) .
B3 H3 1.1000 .
B3 B4 1.768(4) .
B3 B7 1.786(5) .
B3 B8 1.798(5) .
C4 H4A 0.9700 .
C4 H4B 0.9700 .
B4 H4 1.1000 .
B4 B5 1.759(5) .
B4 B8 1.779(5) .
B4 B9 1.778(5) .
C5 H5 0.9300 .
C5 C6 1.339(5) .
B5 H5A 1.1000 .
B5 B6 1.770(4) .
B5 B9 1.783(5) .
B5 B10 1.790(5) .
C6 H6 0.9300 .
B6 H6A 1.1000 .
B6 B10 1.783(5) .
B6 B11 1.781(5) .
B7 H7 1.1000 .
B7 B8 1.764(5) .
B7 B11 1.782(5) .
B7 B12 1.771(5) .
C8 C9 1.525(4) .
C8 C10 1.538(4) .
C8 C11 1.519(4) .
B8 H8 1.1000 .
B8 B9 1.793(5) .
B8 B12 1.790(5) .
C9 H9A 0.9600 .
C9 H9B 0.9600 .
C9 H9C 0.9600 .
B9 H9 1.1000 .
B9 B10 1.787(5) .
B9 B12 1.792(5) .
C10 H10A 0.9600 .
C10 H10B 0.9600 .
C10 H10C 0.9600 .
B10 H10 1.1000 .
B10 B11 1.760(5) .
B10 B12 1.801(5) .
C11 H11A 0.9600 .
C11 H11B 0.9600 .
C11 H11C 0.9600 .
B11 H11 1.1000 .
B11 B12 1.776(5) .
C12 H12 0.9800 .
C12 C13 1.516(4) .
C12 C19 1.405(4) .
B12 H12A 1.1000 .
C13 H13A 0.9700 .
C13 H13B 0.9700 .
C13 C14 1.545(4) .
C14 H14A 0.9700 .
C14 H14B 0.9700 .
C14 C15 1.505(5) .
C15 H15 0.9800 .
C15 C16 1.385(4) .
C16 H16 0.9800 .
C16 C17 1.521(4) .
C17 H17A 0.9700 .
C17 H17B 0.9700 .
C17 C18 1.532(4) .
C18 H18A 0.9700 .
C18 H18B 0.9700 .
C18 C19 1.509(4) .
C19 H19 0.9800 .

loop_
_geom_torsion_atom_site_label_1
_geom_torsion_atom_site_label_2
_geom_torsion_atom_site_label_3
_geom_torsion_atom_site_label_4
_geom_torsion
_geom_torsion_site_symmetry_1
_geom_torsion_site_symmetry_2
_geom_torsion_site_symmetry_3
_geom_torsion_site_symmetry_4
Rh1 C1 C2 C3 -3.8(4) . . . .
Rh1 C1 C2 B3 -108.3(2) . . . .
Rh1 C1 C2 B6 107.1(2) . . . .
Rh1 C1 C2 B7 -146.8(2) . . . .
Rh1 C1 C2 B11 145.0(2) . . . .
Rh1 C1 B3 C2 112.0(2) . . . .
Rh1 C1 B3 B4 -113.3(2) . . . .
Rh1 C1 B3 B7 147.59(19) . . . .
Rh1 C1 B3 B8 -150.17(19) . . . .
Rh1 C1 B4 B3 109.8(2) . . . .
Rh1 C1 B4 B5 -111.0(2) . . . .
Rh1 C1 B4 B8 147.5(2) . . . .
Rh1 C1 B4 B9 -148.4(2) . . . .
Rh1 C1 B5 B4 112.9(2) . . . .
Rh1 C1 B5 B6 -108.8(2) . . . .
Rh1 C1 B5 B9 150.2(2) . . . .
Rh1 C1 B5 B10 -146.4(2) . . . .
Rh1 C1 B6 C2 -112.5(2) . . . .
Rh1 C1 B6 B5 112.1(2) . . . .
Rh1 C1 B6 B10 149.58(19) . . . .
Rh1 C1 B6 B11 -147.97(19) . . . .
Rh1 C12 C13 C14 10.3(3) . . . .
Rh1 C12 C19 C18 101.4(3) . . . .
Rh1 C15 C16 C17 -102.4(3) . . . .
Rh1 C16 C17 C18 14.7(3) . . . .
C1 Rh1 C7 N1 -104.8(3) . . . .
C1 Rh1 C7 N2 73.7(2) . . . .
C1 Rh1 C12 C13 -53.1(12) . . . .
C1 Rh1 C12 C19 -174.7(10) . . . .
C1 Rh1 C15 C14 150.56(19) . . . .
C1 Rh1 C15 C16 -86.25(19) . . . .
C1 Rh1 C16 C15 96.74(19) . . . .
C1 Rh1 C16 C17 -142.7(2) . . . .
C1 Rh1 C19 C12 179.00(19) . . . .
C1 Rh1 C19 C18 55.6(3) . . . .
C1 C2 C3 C4 4.7(4) . . . .
C1 C2 B3 B4 -39.3(2) . . . .
C1 C2 B3 B7 -139.8(2) . . . .
C1 C2 B3 B8 -101.6(2) . . . .
C1 C2 B6 B5 38.4(2) . . . .
C1 C2 B6 B10 101.4(2) . . . .
C1 C2 B6 B11 140.0(2) . . . .
C1 C2 B7 B3 37.4(2) . . . .
C1 C2 B7 B8 -1.9(3) . . . .
C1 C2 B7 B11 -104.1(2) . . . .
C1 C2 B7 B12 -65.4(3) . . . .
C1 C2 B11 B6 -37.3(2) . . . .
C1 C2 B11 B7 104.3(2) . . . .
C1 C2 B11 B10 2.0(3) . . . .
C1 C2 B11 B12 65.8(3) . . . .
C1 B3 B4 B5 -36.1(2) . . . .
C1 B3 B4 B8 -138.4(2) . . . .
C1 B3 B4 B9 -100.2(2) . . . .
C1 B3 B7 C2 -36.5(2) . . . .
C1 B3 B7 B8 99.3(2) . . . .
C1 B3 B7 B11 -2.6(3) . . . .
C1 B3 B7 B12 60.8(3) . . . .
C1 B3 B8 B4 36.5(2) . . . .
C1 B3 B8 B7 -101.7(2) . . . .
C1 B3 B8 B9 -0.9(3) . . . .
C1 B3 B8 B12 -64.1(3) . . . .
C1 B4 B5 B6 -37.3(2) . . . .
C1 B4 B5 B9 -138.4(2) . . . .
C1 B4 B5 B10 -100.8(2) . . . .
C1 B4 B8 B3 -37.1(2) . . . .
C1 B4 B8 B7 0.2(3) . . . .
C1 B4 B8 B9 100.6(2) . . . .
C1 B4 B8 B12 63.3(3) . . . .
C1 B4 B9 B5 36.9(2) . . . .
C1 B4 B9 B8 -101.6(2) . . . .
C1 B4 B9 B10 -0.6(3) . . . .
C1 B4 B9 B12 -64.3(3) . . . .
C1 B5 B6 C2 -39.2(2) . . . .
C1 B5 B6 B10 -138.0(2) . . . .
C1 B5 B6 B11 -101.1(2) . . . .
C1 B5 B9 B4 -36.9(2) . . . .
C1 B5 B9 B8 0.0(3) . . . .
C1 B5 B9 B10 101.1(2) . . . .
C1 B5 B9 B12 63.3(3) . . . .
C1 B5 B10 B6 37.6(2) . . . .
C1 B5 B10 B9 -100.4(2) . . . .
C1 B5 B10 B11 0.1(3) . . . .
C1 B5 B10 B12 -63.0(3) . . . .
C1 B6 B10 B5 -36.7(2) . . . .
C1 B6 B10 B9 0.6(3) . . . .
C1 B6 B10 B11 101.5(2) . . . .
C1 B6 B10 B12 63.7(3) . . . .
C1 B6 B11 C2 36.0(2) . . . .
C1 B6 B11 B7 2.4(3) . . . .
C1 B6 B11 B10 -99.5(2) . . . .
C1 B6 B11 B12 -60.7(3) . . . .
N2 C5 C6 N1 0.8(3) . . . .
C2 C1 B3 B4 134.8(2) . . . .
C2 C1 B3 B7 35.6(2) . . . .
C2 C1 B3 B8 97.9(2) . . . .
C2 C1 B4 B3 -39.0(2) . . . .
C2 C1 B4 B5 100.2(2) . . . .
C2 C1 B4 B8 -1.3(3) . . . .
C2 C1 B4 B9 62.8(3) . . . .
C2 C1 B5 B4 -99.7(2) . . . .
C2 C1 B5 B6 38.6(2) . . . .
C2 C1 B5 B9 -62.4(3) . . . .
C2 C1 B5 B10 1.0(3) . . . .
C2 C1 B6 B5 -135.5(2) . . . .
C2 C1 B6 B10 -97.9(2) . . . .
C2 C1 B6 B11 -35.5(2) . . . .
C2 C3 C4 N2 67.5(3) . . . .
C2 B3 B4 C1 40.2(2) . . . .
C2 B3 B4 B5 4.1(3) . . . .
C2 B3 B4 B8 -98.2(3) . . . .
C2 B3 B4 B9 -60.0(3) . . . .
C2 B3 B7 B8 135.8(2) . . . .
C2 B3 B7 B11 33.9(2) . . . .
C2 B3 B7 B12 97.3(3) . . . .
C2 B3 B8 B4 100.1(2) . . . .
C2 B3 B8 B7 -38.1(2) . . . .
C2 B3 B8 B9 62.7(3) . . . .
C2 B3 B8 B12 -0.5(3) . . . .
C2 B6 B10 B5 -99.7(2) . . . .
C2 B6 B10 B9 -62.4(3) . . . .
C2 B6 B10 B11 38.5(2) . . . .
C2 B6 B10 B12 0.7(3) . . . .
C2 B6 B11 B7 -33.6(2) . . . .
C2 B6 B11 B10 -135.5(2) . . . .
C2 B6 B11 B12 -96.7(3) . . . .
C2 B7 B8 B3 37.9(2) . . . .
C2 B7 B8 B4 1.0(3) . . . .
C2 B7 B8 B9 -62.0(3) . . . .
C2 B7 B8 B12 -99.8(3) . . . .
C2 B7 B11 B6 33.6(2) . . . .
C2 B7 B11 B10 97.4(3) . . . .
C2 B7 B11 B12 136.0(3) . . . .
C2 B7 B12 B8 99.5(3) . . . .
C2 B7 B12 B9 61.7(3) . . . .
C2 B7 B12 B10 -1.0(3) . . . .
C2 B7 B12 B11 -38.2(2) . . . .
C2 B11 B12 B7 37.9(2) . . . .
C2 B11 B12 B8 0.5(3) . . . .
C2 B11 B12 B9 -62.7(3) . . . .
C2 B11 B12 B10 -99.7(3) . . . .
C3 C2 B3 C1 -115.2(3) . . . .
C3 C2 B3 B4 -154.5(3) . . . .
C3 C2 B3 B7 105.0(3) . . . .
C3 C2 B3 B8 143.2(3) . . . .
C3 C2 B6 C1 113.6(3) . . . .
C3 C2 B6 B5 152.1(3) . . . .
C3 C2 B6 B10 -144.9(3) . . . .
C3 C2 B6 B11 -106.3(3) . . . .
C3 C2 B7 B3 -109.3(3) . . . .
C3 C2 B7 B8 -148.5(2) . . . .
C3 C2 B7 B11 109.2(3) . . . .
C3 C2 B7 B12 147.9(2) . . . .
C3 C2 B11 B6 113.7(3) . . . .
C3 C2 B11 B7 -104.7(3) . . . .
C3 C2 B11 B10 153.0(3) . . . .
C3 C2 B11 B12 -143.2(3) . . . .
B3 C1 C2 C3 104.6(3) . . . .
B3 C1 C2 B6 -144.6(2) . . . .
B3 C1 C2 B7 -38.5(2) . . . .
B3 C1 C2 B11 -106.6(3) . . . .
B3 C1 B4 B5 139.3(2) . . . .
B3 C1 B4 B8 37.7(2) . . . .
B3 C1 B4 B9 101.8(3) . . . .
B3 C1 B5 B4 -37.8(2) . . . .
B3 C1 B5 B6 100.4(2) . . . .
B3 C1 B5 B9 -0.6(3) . . . .
B3 C1 B5 B10 62.8(3) . . . .
B3 C1 B6 C2 31.4(2) . . . .
B3 C1 B6 B5 -104.1(2) . . . .
B3 C1 B6 B10 -66.5(3) . . . .
B3 C1 B6 B11 -4.1(3) . . . .
B3 C2 C3 C4 76.0(3) . . . .
B3 C2 B6 C1 -33.2(2) . . . .
B3 C2 B6 B5 5.2(3) . . . .
B3 C2 B6 B10 68.2(3) . . . .
B3 C2 B6 B11 106.8(3) . . . .
B3 C2 B7 B8 -39.3(2) . . . .
B3 C2 B7 B11 -141.6(2) . . . .
B3 C2 B7 B12 -102.8(2) . . . .
B3 C2 B11 B6 -104.0(3) . . . .
B3 C2 B11 B7 37.6(2) . . . .
B3 C2 B11 B10 -64.7(3) . . . .
B3 C2 B11 B12 -0.9(3) . . . .
B3 B4 B5 C1 36.2(2) . . . .
B3 B4 B5 B6 -1.1(3) . . . .
B3 B4 B5 B9 -102.1(3) . . . .
B3 B4 B5 B10 -64.6(3) . . . .
B3 B4 B8 B7 37.4(2) . . . .
B3 B4 B8 B9 137.7(2) . . . .
B3 B4 B8 B12 100.4(3) . . . .
B3 B4 B9 B5 100.1(2) . . . .
B3 B4 B9 B8 -38.4(2) . . . .
B3 B4 B9 B10 62.6(3) . . . .
B3 B4 B9 B12 -1.2(3) . . . .
B3 B7 B8 B4 -36.9(2) . . . .
B3 B7 B8 B9 -99.9(2) . . . .
B3 B7 B8 B12 -137.7(2) . . . .
B3 B7 B11 C2 -33.5(2) . . . .
B3 B7 B11 B6 0.1(3) . . . .
B3 B7 B11 B10 63.9(3) . . . .
B3 B7 B11 B12 102.5(3) . . . .
B3 B7 B12 B8 38.5(2) . . . .
B3 B7 B12 B9 0.7(3) . . . .
B3 B7 B12 B10 -62.0(3) . . . .
B3 B7 B12 B11 -99.2(3) . . . .
B3 B8 B9 B4 37.2(2) . . . .
B3 B8 B9 B5 0.6(3) . . . .
B3 B8 B9 B10 -63.0(3) . . . .
B3 B8 B9 B12 -101.1(3) . . . .
B3 B8 B12 B7 -37.8(2) . . . .
B3 B8 B12 B9 99.7(2) . . . .
B3 B8 B12 B10 62.1(3) . . . .
B3 B8 B12 B11 0.0(3) . . . .
C4 N2 C5 C6 -168.0(3) . . . .
C4 N2 C7 Rh1 -10.7(3) . . . .
C4 N2 C7 N1 168.2(2) . . . .
B4 C1 C2 C3 145.1(3) . . . .
B4 C1 C2 B3 40.5(2) . . . .
B4 C1 C2 B6 -104.1(2) . . . .
B4 C1 C2 B7 2.0(3) . . . .
B4 C1 C2 B11 -66.1(3) . . . .
B4 C1 B3 C2 -134.8(2) . . . .
B4 C1 B3 B7 -99.1(2) . . . .
B4 C1 B3 B8 -36.9(2) . . . .
B4 C1 B5 B6 138.3(2) . . . .
B4 C1 B5 B9 37.3(2) . . . .
B4 C1 B5 B10 100.7(3) . . . .
B4 C1 B6 C2 97.0(2) . . . .
B4 C1 B6 B5 -38.5(2) . . . .
B4 C1 B6 B10 -0.9(3) . . . .
B4 C1 B6 B11 61.5(3) . . . .
B4 B3 B7 C2 -98.7(2) . . . .
B4 B3 B7 B8 37.1(2) . . . .
B4 B3 B7 B11 -64.8(3) . . . .
B4 B3 B7 B12 -1.4(3) . . . .
B4 B3 B8 B7 -138.2(2) . . . .
B4 B3 B8 B9 -37.4(2) . . . .
B4 B3 B8 B12 -100.6(3) . . . .
B4 B5 B6 C1 36.9(2) . . . .
B4 B5 B6 C2 -2.3(3) . . . .
B4 B5 B6 B10 -101.1(3) . . . .
B4 B5 B6 B11 -64.1(3) . . . .
B4 B5 B9 B8 36.9(2) . . . .
B4 B5 B9 B10 138.0(2) . . . .
B4 B5 B9 B12 100.2(2) . . . .
B4 B5 B10 B6 100.4(2) . . . .
B4 B5 B10 B9 -37.7(2) . . . .
B4 B5 B10 B11 62.9(3) . . . .
B4 B5 B10 B12 -0.2(3) . . . .
B4 B8 B9 B5 -36.6(2) . . . .
B4 B8 B9 B10 -100.1(2) . . . .
B4 B8 B9 B12 -138.2(2) . . . .
B4 B8 B12 B7 -100.3(3) . . . .
B4 B8 B12 B9 37.2(2) . . . .
B4 B8 B12 B10 -0.5(3) . . . .
B4 B8 B12 B11 -62.5(3) . . . .
B4 B9 B10 B5 37.0(2) . . . .
B4 B9 B10 B6 0.0(3) . . . .
B4 B9 B10 B11 -63.6(3) . . . .
B4 B9 B10 B12 -100.9(3) . . . .
B4 B9 B12 B7 0.3(3) . . . .
B4 B9 B12 B8 -37.2(2) . . . .
B4 B9 B12 B10 100.4(2) . . . .
B4 B9 B12 B11 63.7(3) . . . .
C5 N2 C4 C3 76.7(3) . . . .
C5 N2 C7 Rh1 -178.1(2) . . . .
C5 N2 C7 N1 0.8(3) . . . .
B5 C1 C2 C3 -150.7(3) . . . .
B5 C1 C2 B3 104.7(2) . . . .
B5 C1 C2 B6 -39.9(2) . . . .
B5 C1 C2 B7 66.2(3) . . . .
B5 C1 C2 B11 -1.9(3) . . . .
B5 C1 B3 C2 -96.9(2) . . . .
B5 C1 B3 B4 37.8(2) . . . .
B5 C1 B3 B7 -61.3(3) . . . .
B5 C1 B3 B8 0.9(3) . . . .
B5 C1 B4 B3 -139.3(2) . . . .
B5 C1 B4 B8 -101.6(2) . . . .
B5 C1 B4 B9 -37.5(2) . . . .
B5 C1 B6 C2 135.5(2) . . . .
B5 C1 B6 B10 37.5(2) . . . .
B5 C1 B6 B11 100.0(2) . . . .
B5 B4 B8 B3 -100.1(2) . . . .
B5 B4 B8 B7 -62.7(3) . . . .
B5 B4 B8 B9 37.6(2) . . . .
B5 B4 B8 B12 0.3(3) . . . .
B5 B4 B9 B8 -138.5(2) . . . .
B5 B4 B9 B10 -37.5(2) . . . .
B5 B4 B9 B12 -101.2(2) . . . .
B5 B6 B10 B9 37.2(2) . . . .
B5 B6 B10 B11 138.2(2) . . . .
B5 B6 B10 B12 100.4(3) . . . .
B5 B6 B11 C2 97.9(2) . . . .
B5 B6 B11 B7 64.3(3) . . . .
B5 B6 B11 B10 -37.6(2) . . . .
B5 B6 B11 B12 1.2(3) . . . .
B5 B9 B10 B6 -37.0(2) . . . .
B5 B9 B10 B11 -100.7(2) . . . .
B5 B9 B10 B12 -138.0(2) . . . .
B5 B9 B12 B7 -62.3(3) . . . .
B5 B9 B12 B8 -99.8(2) . . . .
B5 B9 B12 B10 37.7(2) . . . .
B5 B9 B12 B11 1.0(3) . . . .
B5 B10 B11 C2 -1.3(3) . . . .
B5 B10 B11 B6 37.1(2) . . . .
B5 B10 B11 B7 -62.6(3) . . . .
B5 B10 B11 B12 -100.5(3) . . . .
B5 B10 B12 B7 62.9(3) . . . .
B5 B10 B12 B8 0.4(3) . . . .
B5 B10 B12 B9 -37.4(2) . . . .
B5 B10 B12 B11 100.7(2) . . . .
C6 N1 C7 Rh1 178.3(2) . . . .
C6 N1 C7 N2 -0.3(3) . . . .
C6 N1 C8 C9 66.9(3) . . . .
C6 N1 C8 C10 -52.8(3) . . . .
C6 N1 C8 C11 -172.2(3) . . . .
B6 C1 C2 C3 -110.8(3) . . . .
B6 C1 C2 B3 144.6(2) . . . .
B6 C1 C2 B7 106.1(2) . . . .
B6 C1 C2 B11 38.0(2) . . . .
B6 C1 B3 C2 -31.5(2) . . . .
B6 C1 B3 B4 103.3(2) . . . .
B6 C1 B3 B7 4.2(3) . . . .
B6 C1 B3 B8 66.4(3) . . . .
B6 C1 B4 B3 -100.8(2) . . . .
B6 C1 B4 B5 38.4(2) . . . .
B6 C1 B4 B8 -63.1(3) . . . .
B6 C1 B4 B9 1.0(3) . . . .
B6 C1 B5 B4 -138.3(2) . . . .
B6 C1 B5 B9 -101.0(2) . . . .
B6 C1 B5 B10 -37.6(2) . . . .
B6 C2 C3 C4 -69.5(4) . . . .
B6 C2 B3 C1 33.4(2) . . . .
B6 C2 B3 B4 -5.9(3) . . . .
B6 C2 B3 B7 -106.4(2) . . . .
B6 C2 B3 B8 -68.2(3) . . . .
B6 C2 B7 B3 104.4(2) . . . .
B6 C2 B7 B8 65.2(3) . . . .
B6 C2 B7 B11 -37.1(2) . . . .
B6 C2 B7 B12 1.6(3) . . . .
B6 C2 B11 B7 141.6(2) . . . .
B6 C2 B11 B10 39.3(2) . . . .
B6 C2 B11 B12 103.2(3) . . . .
B6 B5 B9 B4 -100.5(2) . . . .
B6 B5 B9 B8 -63.6(3) . . . .
B6 B5 B9 B10 37.5(2) . . . .
B6 B5 B9 B12 -0.3(3) . . . .
B6 B5 B10 B9 -138.1(2) . . . .
B6 B5 B10 B11 -37.5(2) . . . .
B6 B5 B10 B12 -100.6(2) . . . .
B6 B10 B11 C2 -38.3(2) . . . .
B6 B10 B11 B7 -99.7(3) . . . .
B6 B10 B11 B12 -137.6(2) . . . .
B6 B10 B12 B7 0.2(3) . . . .
B6 B10 B12 B8 -62.3(3) . . . .
B6 B10 B12 B9 -100.1(2) . . . .
B6 B10 B12 B11 38.0(2) . . . .
B6 B11 B12 B7 99.2(3) . . . .
B6 B11 B12 B8 61.8(3) . . . .
B6 B11 B12 B9 -1.4(3) . . . .
B6 B11 B12 B10 -38.4(2) . . . .
C7 Rh1 C1 C2 -48.6(2) . . . .
C7 Rh1 C1 B3 -118.5(2) . . . .
C7 Rh1 C1 B4 167.7(2) . . . .
C7 Rh1 C1 B5 93.5(2) . . . .
C7 Rh1 C1 B6 21.0(2) . . . .
C7 Rh1 C12 C13 -152.4(2) . . . .
C7 Rh1 C12 C19 86.02(19) . . . .
C7 Rh1 C15 C14 49.0(4) . . . .
C7 Rh1 C15 C16 172.2(3) . . . .
C7 Rh1 C16 C15 -170.0(4) . . . .
C7 Rh1 C16 C17 -49.4(5) . . . .
C7 Rh1 C19 C12 -94.83(19) . . . .
C7 Rh1 C19 C18 141.8(2) . . . .
C7 N1 C6 C5 -0.3(3) . . . .
C7 N1 C8 C9 -119.8(3) . . . .
C7 N1 C8 C10 120.5(3) . . . .
C7 N1 C8 C11 1.0(4) . . . .
C7 N2 C4 C3 -88.9(3) . . . .
C7 N2 C5 C6 -1.0(3) . . . .
B7 C2 C3 C4 147.1(3) . . . .
B7 C2 B3 C1 139.8(2) . . . .
B7 C2 B3 B4 100.5(2) . . . .
B7 C2 B3 B8 38.2(2) . . . .
B7 C2 B6 C1 -102.9(2) . . . .
B7 C2 B6 B5 -64.5(3) . . . .
B7 C2 B6 B10 -1.5(3) . . . .
B7 C2 B6 B11 37.1(2) . . . .
B7 C2 B11 B6 -141.6(2) . . . .
B7 C2 B11 B10 -102.3(3) . . . .
B7 C2 B11 B12 -38.5(2) . . . .
B7 B3 B4 C1 101.7(2) . . . .
B7 B3 B4 B5 65.7(3) . . . .
B7 B3 B4 B8 -36.7(2) . . . .
B7 B3 B4 B9 1.6(3) . . . .
B7 B3 B8 B4 138.2(2) . . . .
B7 B3 B8 B9 100.8(3) . . . .
B7 B3 B8 B12 37.6(2) . . . .
B7 B8 B9 B4 100.5(3) . . . .
B7 B8 B9 B5 63.9(3) . . . .
B7 B8 B9 B10 0.4(3) . . . .
B7 B8 B9 B12 -37.7(2) . . . .
B7 B8 B12 B9 137.5(3) . . . .
B7 B8 B12 B10 99.9(3) . . . .
B7 B8 B12 B11 37.8(2) . . . .
B7 B11 B12 B8 -37.4(2) . . . .
B7 B11 B12 B9 -100.5(3) . . . .
B7 B11 B12 B10 -137.5(3) . . . .
C8 N1 C6 C5 174.1(3) . . . .
C8 N1 C7 Rh1 4.5(5) . . . .
C8 N1 C7 N2 -174.1(3) . . . .
B8 B3 B4 C1 138.4(2) . . . .
B8 B3 B4 B5 102.4(3) . . . .
B8 B3 B4 B9 38.2(2) . . . .
B8 B3 B7 C2 -135.8(2) . . . .
B8 B3 B7 B11 -101.9(3) . . . .
B8 B3 B7 B12 -38.5(2) . . . .
B8 B4 B5 C1 100.7(2) . . . .
B8 B4 B5 B6 63.4(3) . . . .
B8 B4 B5 B9 -37.6(2) . . . .
B8 B4 B5 B10 -0.1(3) . . . .
B8 B4 B9 B5 138.5(2) . . . .
B8 B4 B9 B10 101.0(3) . . . .
B8 B4 B9 B12 37.3(2) . . . .
B8 B7 B11 C2 -97.7(3) . . . .
B8 B7 B11 B6 -64.1(3) . . . .
B8 B7 B11 B10 -0.3(3) . . . .
B8 B7 B11 B12 38.3(2) . . . .
B8 B7 B12 B9 -37.8(2) . . . .
B8 B7 B12 B10 -100.5(3) . . . .
B8 B7 B12 B11 -137.7(3) . . . .
B8 B9 B10 B5 100.1(2) . . . .
B8 B9 B10 B6 63.1(3) . . . .
B8 B9 B10 B11 -0.6(3) . . . .
B8 B9 B10 B12 -37.9(2) . . . .
B8 B9 B12 B7 37.5(2) . . . .
B8 B9 B12 B10 137.6(2) . . . .
B8 B9 B12 B11 100.8(3) . . . .
B9 B4 B5 C1 138.4(2) . . . .
B9 B4 B5 B6 101.0(2) . . . .
B9 B4 B5 B10 37.5(2) . . . .
B9 B4 B8 B3 -137.7(2) . . . .
B9 B4 B8 B7 -100.4(3) . . . .
B9 B4 B8 B12 -37.3(2) . . . .
B9 B5 B6 C1 100.6(2) . . . .
B9 B5 B6 C2 61.3(3) . . . .
B9 B5 B6 B10 -37.5(2) . . . .
B9 B5 B6 B11 -0.5(3) . . . .
B9 B5 B10 B6 138.1(2) . . . .
B9 B5 B10 B11 100.6(3) . . . .
B9 B5 B10 B12 37.4(2) . . . .
B9 B8 B12 B7 -137.5(3) . . . .
B9 B8 B12 B10 -37.6(2) . . . .
B9 B8 B12 B11 -99.7(3) . . . .
B9 B10 B11 C2 61.9(3) . . . .
B9 B10 B11 B6 100.2(2) . . . .
B9 B10 B11 B7 0.5(3) . . . .
B9 B10 B11 B12 -37.4(2) . . . .
B9 B10 B12 B7 100.3(3) . . . .
B9 B10 B12 B8 37.8(2) . . . .
B9 B10 B12 B11 138.1(2) . . . .
B10 B5 B6 C1 138.0(2) . . . .
B10 B5 B6 C2 98.8(2) . . . .
B10 B5 B6 B11 37.0(2) . . . .
B10 B5 B9 B4 -138.0(2) . . . .
B10 B5 B9 B8 -101.2(3) . . . .
B10 B5 B9 B12 -37.9(2) . . . .
B10 B6 B11 C2 135.5(2) . . . .
B10 B6 B11 B7 101.9(3) . . . .
B10 B6 B11 B12 38.7(2) . . . .
B10 B9 B12 B7 -100.1(3) . . . .
B10 B9 B12 B8 -137.6(2) . . . .
B10 B9 B12 B11 -36.7(2) . . . .
B10 B11 B12 B7 137.5(3) . . . .
B10 B11 B12 B8 100.2(3) . . . .
B10 B11 B12 B9 37.0(2) . . . .
B11 C2 C3 C4 -142.6(3) . . . .
B11 C2 B3 C1 102.4(3) . . . .
B11 C2 B3 B4 63.2(3) . . . .
B11 C2 B3 B7 -37.3(2) . . . .
B11 C2 B3 B8 0.9(3) . . . .
B11 C2 B6 C1 -140.0(2) . . . .
B11 C2 B6 B5 -101.6(2) . . . .
B11 C2 B6 B10 -38.6(2) . . . .
B11 C2 B7 B3 141.6(2) . . . .
B11 C2 B7 B8 102.3(3) . . . .
B11 C2 B7 B12 38.7(2) . . . .
B11 B6 B10 B5 -138.2(2) . . . .
B11 B6 B10 B9 -101.0(3) . . . .
B11 B6 B10 B12 -37.8(2) . . . .
B11 B7 B8 B3 99.8(3) . . . .
B11 B7 B8 B4 62.9(3) . . . .
B11 B7 B8 B9 0.0(3) . . . .
B11 B7 B8 B12 -37.9(2) . . . .
B11 B7 B12 B8 137.7(3) . . . .
B11 B7 B12 B9 99.9(3) . . . .
B11 B7 B12 B10 37.2(2) . . . .
B11 B10 B12 B7 -37.8(2) . . . .
B11 B10 B12 B8 -100.3(3) . . . .
B11 B10 B12 B9 -138.1(2) . . . .
C12 Rh1 C1 C2 -148.1(10) . . . .
C12 Rh1 C1 B3 142.0(10) . . . .
C12 Rh1 C1 B4 68.2(11) . . . .
C12 Rh1 C1 B5 -6.0(12) . . . .
C12 Rh1 C1 B6 -78.4(11) . . . .
C12 Rh1 C7 N1 69.5(3) . . . .
C12 Rh1 C7 N2 -112.1(2) . . . .
C12 Rh1 C15 C14 -24.36(19) . . . .
C12 Rh1 C15 C16 98.83(19) . . . .
C12 Rh1 C16 C15 -77.5(2) . . . .
C12 Rh1 C16 C17 43.0(2) . . . .
C12 Rh1 C19 C18 -123.4(3) . . . .
C12 C13 C14 C15 -32.5(4) . . . .
B12 B7 B8 B3 137.7(2) . . . .
B12 B7 B8 B4 100.8(3) . . . .
B12 B7 B8 B9 37.9(2) . . . .
B12 B7 B11 C2 -136.0(3) . . . .
B12 B7 B11 B6 -102.4(3) . . . .
B12 B7 B11 B10 -38.6(2) . . . .
B12 B8 B9 B4 138.2(2) . . . .
B12 B8 B9 B5 101.6(3) . . . .
B12 B8 B9 B10 38.1(2) . . . .
B12 B9 B10 B5 138.0(2) . . . .
B12 B9 B10 B6 101.0(2) . . . .
B12 B9 B10 B11 37.3(2) . . . .
B12 B10 B11 C2 99.2(3) . . . .
B12 B10 B11 B6 137.6(2) . . . .
B12 B10 B11 B7 37.9(2) . . . .
C13 C12 C19 Rh1 -103.2(3) . . . .
C13 C12 C19 C18 -1.9(5) . . . .
C13 C14 C15 Rh1 37.9(3) . . . .
C13 C14 C15 C16 -44.7(4) . . . .
C14 C15 C16 Rh1 101.1(3) . . . .
C14 C15 C16 C17 -1.3(5) . . . .
C15 Rh1 C1 C2 151.7(2) . . . .
C15 Rh1 C1 B3 81.8(2) . . . .
C15 Rh1 C1 B4 8.0(2) . . . .
C15 Rh1 C1 B5 -66.2(2) . . . .
C15 Rh1 C1 B6 -138.6(2) . . . .
C15 Rh1 C7 N1 -1.8(5) . . . .
C15 Rh1 C7 N2 176.7(3) . . . .
C15 Rh1 C12 C13 7.8(2) . . . .
C15 Rh1 C12 C19 -113.9(2) . . . .
C15 Rh1 C16 C17 120.6(3) . . . .
C15 Rh1 C19 C12 65.4(2) . . . .
C15 Rh1 C19 C18 -58.0(2) . . . .
C15 C16 C17 C18 94.5(4) . . . .
C16 Rh1 C1 C2 115.3(2) . . . .
C16 Rh1 C1 B3 45.4(2) . . . .
C16 Rh1 C1 B4 -28.4(2) . . . .
C16 Rh1 C1 B5 -102.6(2) . . . .
C16 Rh1 C1 B6 -175.1(2) . . . .
C16 Rh1 C7 N1 161.3(4) . . . .
C16 Rh1 C7 N2 -20.3(5) . . . .
C16 Rh1 C12 C13 43.8(2) . . . .
C16 Rh1 C12 C19 -77.82(19) . . . .
C16 Rh1 C15 C14 -123.2(3) . . . .
C16 Rh1 C19 C12 98.38(19) . . . .
C16 Rh1 C19 C18 -25.0(2) . . . .
C16 C17 C18 C19 -37.6(4) . . . .
C17 C18 C19 Rh1 41.8(3) . . . .
C17 C18 C19 C12 -40.9(4) . . . .
C19 Rh1 C1 C2 38.0(3) . . . .
C19 Rh1 C1 B3 -31.9(3) . . . .
C19 Rh1 C1 B4 -105.7(3) . . . .
C19 Rh1 C1 B5 -179.9(2) . . . .
C19 Rh1 C1 B6 107.7(3) . . . .
C19 Rh1 C7 N1 107.1(3) . . . .
C19 Rh1 C7 N2 -74.4(2) . . . .
C19 Rh1 C12 C13 121.6(3) . . . .
C19 Rh1 C15 C14 -58.7(2) . . . .
C19 Rh1 C15 C16 64.5(2) . . . .
C19 Rh1 C16 C15 -114.8(2) . . . .
C19 Rh1 C16 C17 5.7(2) . . . .
C19 C12 C13 C14 90.1(3) . . . .
